data_4083522
loop_
_publ_author_name
'Namura, Kyo'
'Suzuki, Hiroharu'

_publ_section_title
;
 Synthesis, Structure, and Reactivity of Mixed-Ligand Dinuclear Ruthenium
 Polyhydrido Complexes Supported by
 1,4,7-Trimethyl-1,4,7-triazacyclononane and Bulky Phosphine Ligands
;
_journal_issue 12
_journal_name_full Organometallics
_journal_page_first 2968
_journal_paper_doi 10.1021/om500018j
_journal_volume 33
_journal_year 2014
_chemical_formula_sum 'C39 H79 N3 P2 Ru2'
_chemical_formula_weight 854.13
_chemical_name_systematic
; 
 ? 
;
_space_group_IT_number 2
_symmetry_cell_setting triclinic
_symmetry_space_group_name_Hall '-P 1'
_symmetry_space_group_name_H-M 'P -1'
_atom_sites_solution_hydrogens geom
_atom_sites_solution_primary direct
_atom_sites_solution_secondary difmap
_audit_creation_method SHELXL-97
_cell_angle_alpha 93.206(2)
_cell_angle_beta 90.486(3)
_cell_angle_gamma 107.437(2)
_cell_formula_units_Z 2
_cell_length_a 11.2776(10)
_cell_length_b 12.3815(9)
_cell_length_c 15.1044(11)
_cell_measurement_reflns_used 16929
_cell_measurement_temperature 123(2)
_cell_measurement_theta_max 27.48
_cell_measurement_theta_min 3.12
_cell_volume 2008.3(3)
_computing_cell_refinement PROCESS-AUTO
_computing_data_collection 'PROCESS-AUTO (Rigaku, 1998)'
_computing_data_reduction 'SHELXS-97 (Sheldrick, 1990)'
_computing_molecular_graphics 'ORTEX (P.McArdle, 1995)'
_computing_publication_material SHELXL-97
_computing_structure_refinement 'SHELXL-97 (Sheldrick, 1997)'
_computing_structure_solution SHELXS-97
_diffrn_ambient_temperature 123(2)
_diffrn_detector_area_resol_mean 10
_diffrn_measured_fraction_theta_full 0.973
_diffrn_measured_fraction_theta_max 0.973
_diffrn_measurement_device_type 'Rigaku R-AXIS RAPID Imaging Plate'
_diffrn_measurement_method \w
_diffrn_radiation_monochromator graphite
_diffrn_radiation_source 'Rigaku Rotating Anode Ultrax18'
_diffrn_radiation_type MoK\a
_diffrn_radiation_wavelength 0.71069
_diffrn_reflns_av_R_equivalents 0.0502
_diffrn_reflns_av_sigmaI/netI 0.0775
_diffrn_reflns_limit_h_max 14
_diffrn_reflns_limit_h_min -14
_diffrn_reflns_limit_k_max 13
_diffrn_reflns_limit_k_min -16
_diffrn_reflns_limit_l_max 19
_diffrn_reflns_limit_l_min -19
_diffrn_reflns_number 16863
_diffrn_reflns_theta_full 27.48
_diffrn_reflns_theta_max 27.48
_diffrn_reflns_theta_min 3.12
_exptl_absorpt_coefficient_mu 0.862
_exptl_absorpt_correction_T_max 1.0000
_exptl_absorpt_correction_T_min 0.5391
_exptl_absorpt_correction_type empirical
_exptl_crystal_colour red
_exptl_crystal_density_diffrn 1.412
_exptl_crystal_density_meas ?
_exptl_crystal_density_method 'not measured'
_exptl_crystal_description block
_exptl_crystal_F_000 904
_exptl_crystal_size_max 0.120
_exptl_crystal_size_mid 0.090
_exptl_crystal_size_min 0.040
_refine_diff_density_max 4.290
_refine_diff_density_min -1.228
_refine_diff_density_rms 0.205
_refine_ls_extinction_method none
_refine_ls_goodness_of_fit_ref 1.055
_refine_ls_hydrogen_treatment refall
_refine_ls_matrix_type full
_refine_ls_number_parameters 426
_refine_ls_number_reflns 8957
_refine_ls_number_restraints 0
_refine_ls_restrained_S_all 1.055
_refine_ls_R_factor_all 0.0916
_refine_ls_R_factor_gt 0.0751
_refine_ls_shift/su_max 0.000
_refine_ls_shift/su_mean 0.000
_refine_ls_structure_factor_coef Fsqd
_refine_ls_weighting_details 'calc w=1/[\s^2^(Fo^2^)+(0.1259P)^2^+11.0510P] where P=(Fo^2^+2Fc^2^)/3'
_refine_ls_weighting_scheme calc
_refine_ls_wR_factor_gt 0.2088
_refine_ls_wR_factor_ref 0.2269
_reflns_number_gt 7082
_reflns_number_total 8957
_reflns_threshold_expression >2sigma(I)
_cod_data_source_file om500018j_si_001.cif
_cod_data_source_block 4c
_cod_depositor_comments
;
The following automatic conversions were performed:

'_symmetry_cell_setting' value 'Triclinic' changed to 'triclinic'
according to
/usr/data/users/saulius/crontab/automatic-downloads/rss-feeds/ACS/lib/dictionaries/cif_core.dic
dictionary named 'cif_core.dic' version 2.4.2 from
2011-04-26.

'_exptl_absorpt_correction_type' value 'Empirical'
changed to 'empirical' according to
/usr/data/users/saulius/crontab/automatic-downloads/rss-feeds/ACS/lib/dictionaries/cif_core.dic
dictionary named 'cif_core.dic' version 2.4.2 from 2011-04-26.

Automatic conversion script
Id: cif_fix_values 2281 2013-09-26 08:29:07Z andrius 

 Adding full bibliography for 4083517--4083527.cif.

The following automatic conversions were performed:

'_exptl_crystal_density_meas' value 'not measured' was changed to '?'
- the value is perceived as not measured.

Automatic conversion script
Id: cif_fix_values 3008 2015-01-20 13:52:24Z robertas 
;
_cod_original_sg_symbol_H-M P-1
_cod_database_code 4083522

loop_
_symmetry_equiv_pos_as_xyz
'x, y, z'
'-x, -y, -z'

loop_
_atom_site_label
_atom_site_type_symbol
_atom_site_fract_x
_atom_site_fract_y
_atom_site_fract_z
_atom_site_U_iso_or_equiv
_atom_site_adp_type
_atom_site_occupancy
_atom_site_symmetry_multiplicity
_atom_site_calc_flag
_atom_site_refinement_flags
_atom_site_disorder_assembly
_atom_site_disorder_group
Ru1 Ru 0.63749(4) 0.57635(4) 0.24601(4) 0.02345(16) Uani 1 1 d . . .
Ru2 Ru 0.80327(4) 0.76486(4) 0.26877(3) 0.02105(16) Uani 1 1 d . . .
P1 P 0.99611(14) 0.79898(13) 0.21629(11) 0.0220(3) Uani 1 1 d . . .
P2 P 0.77760(15) 0.93704(13) 0.29312(11) 0.0231(3) Uani 1 1 d . . .
N1 N 0.4352(5) 0.5128(5) 0.2341(5) 0.0342(13) Uani 1 1 d . . .
N2 N 0.6173(6) 0.4275(5) 0.1582(4) 0.0329(13) Uani 1 1 d . . .
N3 N 0.6037(6) 0.4484(5) 0.3440(4) 0.0351(13) Uani 1 1 d . . .
C1 C 0.4119(8) 0.4546(8) 0.1430(7) 0.050(2) Uani 1 1 d . . .
H1A H 0.3222 0.4135 0.1344 0.060 Uiso 1 1 calc R . .
H1B H 0.4353 0.5119 0.0980 0.060 Uiso 1 1 calc R . .
C2 C 0.4856(8) 0.3731(7) 0.1308(6) 0.046(2) Uani 1 1 d . . .
H2A H 0.4499 0.3069 0.1666 0.055 Uiso 1 1 calc R . .
H2B H 0.4807 0.3455 0.0677 0.055 Uiso 1 1 calc R . .
C3 C 0.6623(9) 0.3498(7) 0.2116(6) 0.0446(19) Uani 1 1 d . . .
H3A H 0.7538 0.3795 0.2194 0.054 Uiso 1 1 calc R . .
H3B H 0.6420 0.2743 0.1794 0.054 Uiso 1 1 calc R . .
C4 C 0.6034(9) 0.3375(7) 0.3019(6) 0.0441(19) Uani 1 1 d . . .
H4A H 0.5167 0.2872 0.2953 0.053 Uiso 1 1 calc R . .
H4B H 0.6497 0.3015 0.3409 0.053 Uiso 1 1 calc R . .
C5 C 0.4786(8) 0.4440(7) 0.3765(6) 0.0448(19) Uani 1 1 d . . .
H5A H 0.4487 0.3785 0.4140 0.054 Uiso 1 1 calc R . .
H5B H 0.4848 0.5138 0.4140 0.054 Uiso 1 1 calc R . .
C6 C 0.3871(8) 0.4333(8) 0.3030(6) 0.047(2) Uani 1 1 d . . .
H6A H 0.3634 0.3548 0.2759 0.057 Uiso 1 1 calc R . .
H6B H 0.3113 0.4470 0.3273 0.057 Uiso 1 1 calc R . .
C7 C 0.3752(7) 0.6035(7) 0.2352(8) 0.053(2) Uani 1 1 d . . .
H7A H 0.4161 0.6597 0.1932 0.080 Uiso 1 1 calc R . .
H7B H 0.3826 0.6402 0.2950 0.080 Uiso 1 1 calc R . .
H7C H 0.2872 0.5709 0.2180 0.080 Uiso 1 1 calc R . .
C8 C 0.6981(8) 0.4564(7) 0.0793(5) 0.0424(18) Uani 1 1 d . . .
H8A H 0.6718 0.5106 0.0451 0.064 Uiso 1 1 calc R . .
H8B H 0.6905 0.3873 0.0419 0.064 Uiso 1 1 calc R . .
H8C H 0.7849 0.4902 0.0994 0.064 Uiso 1 1 calc R . .
C9 C 0.6945(8) 0.4830(8) 0.4185(5) 0.046(2) Uani 1 1 d . . .
H9A H 0.7763 0.4815 0.3982 0.070 Uiso 1 1 calc R . .
H9B H 0.6682 0.4305 0.4658 0.070 Uiso 1 1 calc R . .
H9C H 0.6994 0.5599 0.4413 0.070 Uiso 1 1 calc R . .
C10 C 1.1132(6) 0.9406(5) 0.2083(5) 0.0256(13) Uani 1 1 d . . .
H10 H 1.0995 0.9869 0.2614 0.031 Uiso 1 1 calc R . .
C11 C 1.2533(6) 0.9563(6) 0.2103(5) 0.0314(14) Uani 1 1 d . . .
H11A H 1.2812 0.9403 0.2691 0.038 Uiso 1 1 calc R . .
H11B H 1.2747 0.9056 0.1644 0.038 Uiso 1 1 calc R . .
C12 C 1.3127(7) 1.0809(6) 0.1913(5) 0.0359(16) Uani 1 1 d . . .
H12A H 1.3869 1.0895 0.1546 0.043 Uiso 1 1 calc R . .
H12B H 1.3383 1.1279 0.2475 0.043 Uiso 1 1 calc R . .
C13 C 1.2120(7) 1.1182(6) 0.1406(6) 0.0382(17) Uani 1 1 d . . .
H13A H 1.1884 1.1782 0.1757 0.046 Uiso 1 1 calc R . .
H13B H 1.2424 1.1468 0.0825 0.046 Uiso 1 1 calc R . .
C14 C 1.1018(7) 1.0097(6) 0.1285(5) 0.0318(15) Uani 1 1 d . . .
H14A H 1.1070 0.9672 0.0719 0.038 Uiso 1 1 calc R . .
H14B H 1.0220 1.0277 0.1289 0.038 Uiso 1 1 calc R . .
C15 C 0.9931(7) 0.7205(6) 0.1080(5) 0.0302(14) Uani 1 1 d . . .
H15 H 0.9549 0.6388 0.1198 0.036 Uiso 1 1 calc R . .
C16 C 0.9087(7) 0.7443(7) 0.0363(5) 0.0341(15) Uani 1 1 d . . .
H16A H 0.9297 0.8266 0.0281 0.041 Uiso 1 1 calc R . .
H16B H 0.8201 0.7152 0.0517 0.041 Uiso 1 1 calc R . .
C17 C 0.9360(10) 0.6803(10) -0.0474(5) 0.054(2) Uani 1 1 d . . .
H17A H 0.8733 0.6048 -0.0561 0.065 Uiso 1 1 calc R . .
H17B H 0.9337 0.7234 -0.1003 0.065 Uiso 1 1 calc R . .
C18 C 1.0646(9) 0.6679(8) -0.0335(5) 0.0438(18) Uani 1 1 d . . .
H18A H 1.1208 0.7053 -0.0801 0.053 Uiso 1 1 calc R . .
H18B H 1.0603 0.5868 -0.0358 0.053 Uiso 1 1 calc R . .
C19 C 1.1125(8) 0.7247(7) 0.0582(5) 0.0392(17) Uani 1 1 d . . .
H19A H 1.1650 0.8040 0.0534 0.047 Uiso 1 1 calc R . .
H19B H 1.1612 0.6825 0.0885 0.047 Uiso 1 1 calc R . .
C20 C 1.0979(6) 0.7346(5) 0.2813(4) 0.0261(13) Uani 1 1 d . A .
H20 H 1.1777 0.7464 0.2495 0.031 Uiso 1 1 calc R . .
C21 C 1.0445(7) 0.6070(5) 0.2954(5) 0.0311(15) Uani 1 1 d . A .
H21A H 1.0733 0.5615 0.2492 0.037 Uiso 1 1 calc R . .
H21B H 0.9524 0.5834 0.2932 0.037 Uiso 1 1 calc R . .
C22 C 1.0934(9) 0.5907(7) 0.3883(6) 0.0443(19) Uani 1 1 d . . .
C23 C 1.0852(15) 0.6956(12) 0.4395(10) 0.043(5) Uiso 0.58(3) 1 d P A 1
C23A C 1.175(2) 0.7085(16) 0.4271(13) 0.039(6) Uiso 0.42(3) 1 d P A 2
C24 C 1.1297(7) 0.7906(6) 0.3774(5) 0.0328(15) Uani 1 1 d . . .
C25 C 0.9062(7) 1.0715(5) 0.3056(5) 0.0296(14) Uani 1 1 d . . .
H25 H 0.9603 1.0703 0.2537 0.036 Uiso 1 1 calc R . .
C26 C 0.9926(7) 1.0902(6) 0.3881(5) 0.0375(16) Uani 1 1 d . . .
H26A H 0.9445 1.0851 0.4430 0.045 Uiso 1 1 calc R . .
H26B H 1.0380 1.0330 0.3875 0.045 Uiso 1 1 calc R . .
C27 C 1.0830(9) 1.2097(7) 0.3820(7) 0.052(2) Uani 1 1 d . . .
H27A H 1.1565 1.2076 0.3475 0.062 Uiso 1 1 calc R . .
H27B H 1.1110 1.2457 0.4418 0.062 Uiso 1 1 calc R . .
C28 C 1.0042(11) 1.2747(7) 0.3333(8) 0.059(3) Uani 1 1 d . . .
H28A H 0.9909 1.3358 0.3734 0.071 Uiso 1 1 calc R . .
H28B H 1.0476 1.3090 0.2803 0.071 Uiso 1 1 calc R . .
C29 C 0.8795(8) 1.1869(6) 0.3061(6) 0.0430(19) Uani 1 1 d . . .
H29A H 0.8513 1.2002 0.2466 0.052 Uiso 1 1 calc R . .
H29B H 0.8149 1.1900 0.3493 0.052 Uiso 1 1 calc R . .
C30 C 0.6831(6) 0.9790(6) 0.2074(5) 0.0282(13) Uani 1 1 d . . .
H30 H 0.6594 1.0460 0.2322 0.034 Uiso 1 1 calc R . .
C31 C 0.5620(7) 0.8836(7) 0.1777(5) 0.0344(15) Uani 1 1 d . . .
H31A H 0.5650 0.8095 0.1975 0.041 Uiso 1 1 calc R . .
H31B H 0.4883 0.9002 0.2031 0.041 Uiso 1 1 calc R . .
C32 C 0.5558(9) 0.8814(9) 0.0757(6) 0.053(2) Uani 1 1 d . . .
H32A H 0.5816 0.8174 0.0489 0.064 Uiso 1 1 calc R . .
H32B H 0.4707 0.8746 0.0540 0.064 Uiso 1 1 calc R . .
C33 C 0.6471(8) 0.9955(9) 0.0538(6) 0.049(2) Uani 1 1 d . . .
H33A H 0.6772 0.9925 -0.0074 0.059 Uiso 1 1 calc R . .
H33B H 0.6086 1.0575 0.0609 0.059 Uiso 1 1 calc R . .
C34 C 0.7515(8) 1.0109(7) 0.1217(5) 0.0391(17) Uani 1 1 d . . .
H34A H 0.8060 1.0904 0.1266 0.047 Uiso 1 1 calc R . .
H34B H 0.8024 0.9602 0.1062 0.047 Uiso 1 1 calc R . .
C35 C 0.6880(7) 0.9499(6) 0.3944(5) 0.0336(15) Uani 1 1 d . B .
H35 H 0.6932 1.0316 0.4052 0.040 Uiso 1 1 calc R . .
C36 C 0.5495(7) 0.8809(6) 0.3875(5) 0.0353(15) Uani 1 1 d . B .
H36A H 0.5364 0.8127 0.3467 0.042 Uiso 1 1 calc R . .
H36B H 0.4990 0.9274 0.3655 0.042 Uiso 1 1 calc R . .
C37 C 0.5138(10) 0.8471(8) 0.4827(6) 0.052(2) Uani 1 1 d . . .
C38 C 0.6209(14) 0.8884(13) 0.5425(10) 0.043(5) Uiso 0.58(3) 1 d P B 1
C38A C 0.643(2) 0.8265(18) 0.5164(13) 0.041(6) Uiso 0.42(3) 1 d P B 2
C39 C 0.7363(10) 0.9113(8) 0.4793(5) 0.049(2) Uani 1 1 d . . .
H2 H 0.791(8) 0.589(7) 0.245(5) 0.03(2) Uiso 1 1 d . . .
H3 H 0.650(7) 0.686(6) 0.322(5) 0.024(18) Uiso 1 1 d . . .

loop_
_atom_site_aniso_label
_atom_site_aniso_U_11
_atom_site_aniso_U_22
_atom_site_aniso_U_33
_atom_site_aniso_U_23
_atom_site_aniso_U_13
_atom_site_aniso_U_12
Ru1 0.0156(3) 0.0199(3) 0.0347(3) 0.0016(2) 0.00509(19) 0.00504(18)
Ru2 0.0152(3) 0.0176(3) 0.0305(3) 0.00162(19) 0.00209(19) 0.00506(18)
P1 0.0156(7) 0.0215(7) 0.0290(8) 0.0019(6) 0.0004(6) 0.0058(6)
P2 0.0224(8) 0.0191(7) 0.0287(8) 0.0012(6) 0.0017(6) 0.0075(6)
N1 0.017(3) 0.029(3) 0.053(4) -0.003(3) 0.003(2) 0.002(2)
N2 0.024(3) 0.030(3) 0.042(3) -0.007(3) 0.003(2) 0.007(2)
N3 0.031(3) 0.031(3) 0.039(3) 0.008(3) 0.003(3) 0.002(2)
C1 0.027(4) 0.053(5) 0.062(5) -0.001(4) -0.005(4) 0.003(4)
C2 0.040(5) 0.043(4) 0.050(5) -0.006(4) -0.005(4) 0.007(4)
C3 0.047(5) 0.030(4) 0.060(5) 0.000(4) 0.005(4) 0.017(3)
C4 0.051(5) 0.031(4) 0.051(5) 0.011(3) 0.006(4) 0.011(3)
C5 0.045(5) 0.041(4) 0.041(4) 0.002(3) 0.016(4) 0.003(4)
C6 0.028(4) 0.051(5) 0.062(5) 0.004(4) 0.012(4) 0.009(3)
C7 0.018(4) 0.041(4) 0.102(8) 0.004(5) 0.002(4) 0.010(3)
C8 0.040(4) 0.043(4) 0.040(4) -0.007(3) 0.011(3) 0.007(3)
C9 0.039(4) 0.056(5) 0.040(4) 0.016(4) 0.000(3) 0.005(4)
C10 0.017(3) 0.025(3) 0.035(3) 0.005(3) 0.001(2) 0.006(2)
C11 0.017(3) 0.030(3) 0.047(4) 0.008(3) 0.003(3) 0.006(3)
C12 0.025(3) 0.031(4) 0.046(4) 0.004(3) -0.004(3) -0.002(3)
C13 0.032(4) 0.032(4) 0.052(4) 0.014(3) 0.002(3) 0.008(3)
C14 0.029(3) 0.029(3) 0.037(4) 0.008(3) -0.003(3) 0.008(3)
C15 0.025(3) 0.034(3) 0.033(3) -0.001(3) -0.002(3) 0.013(3)
C16 0.030(4) 0.045(4) 0.033(3) 0.002(3) -0.002(3) 0.019(3)
C17 0.059(6) 0.084(7) 0.033(4) -0.005(4) -0.004(4) 0.042(5)
C18 0.049(5) 0.049(5) 0.037(4) 0.001(3) 0.009(3) 0.020(4)
C19 0.035(4) 0.048(4) 0.041(4) 0.000(3) -0.001(3) 0.022(3)
C20 0.024(3) 0.024(3) 0.032(3) 0.002(2) -0.001(3) 0.009(2)
C21 0.025(3) 0.022(3) 0.047(4) 0.002(3) -0.006(3) 0.007(3)
C22 0.054(5) 0.037(4) 0.042(4) 0.006(3) -0.004(4) 0.015(4)
C24 0.035(4) 0.031(3) 0.033(3) 0.000(3) -0.005(3) 0.011(3)
C25 0.033(4) 0.019(3) 0.036(3) 0.003(3) 0.004(3) 0.005(3)
C26 0.028(4) 0.034(4) 0.047(4) 0.002(3) 0.003(3) 0.006(3)
C27 0.049(5) 0.031(4) 0.064(6) -0.003(4) -0.014(4) -0.002(4)
C28 0.071(7) 0.021(4) 0.078(7) 0.003(4) -0.007(5) 0.004(4)
C29 0.049(5) 0.024(3) 0.059(5) 0.002(3) 0.007(4) 0.015(3)
C30 0.024(3) 0.029(3) 0.034(3) 0.003(3) 0.004(3) 0.011(3)
C31 0.023(3) 0.045(4) 0.040(4) 0.007(3) 0.005(3) 0.017(3)
C32 0.047(5) 0.069(6) 0.041(4) 0.013(4) -0.010(4) 0.012(4)
C33 0.042(5) 0.076(6) 0.039(4) 0.025(4) 0.008(4) 0.028(4)
C34 0.036(4) 0.045(4) 0.040(4) 0.013(3) 0.006(3) 0.016(3)
C35 0.039(4) 0.031(3) 0.030(3) -0.001(3) 0.007(3) 0.009(3)
C36 0.036(4) 0.034(4) 0.040(4) 0.004(3) 0.012(3) 0.015(3)
C37 0.056(6) 0.048(5) 0.051(5) 0.009(4) 0.014(4) 0.013(4)
C39 0.065(6) 0.062(5) 0.027(4) 0.007(4) 0.001(4) 0.030(5)

loop_
_atom_type_symbol
_atom_type_description
_atom_type_scat_dispersion_real
_atom_type_scat_dispersion_imag
_atom_type_scat_source
C C 0.0033 0.0016 'International Tables Vol C Tables 4.2.6.8 and 6.1.1.4'
H H 0.0000 0.0000 'International Tables Vol C Tables 4.2.6.8 and 6.1.1.4'
N N 0.0061 0.0033 'International Tables Vol C Tables 4.2.6.8 and 6.1.1.4'
Ru Ru -1.2594 0.8363 'International Tables Vol C Tables 4.2.6.8 and 6.1.1.4'
P P 0.1023 0.0942 'International Tables Vol C Tables 4.2.6.8 and 6.1.1.4'

loop_
_geom_angle_atom_site_label_1
_geom_angle_atom_site_label_2
_geom_angle_atom_site_label_3
_geom_angle
N2 Ru1 N3 80.8(2)
N2 Ru1 N1 80.3(2)
N3 Ru1 N1 80.9(2)
N2 Ru1 Ru2 133.67(17)
N3 Ru1 Ru2 122.27(16)
N1 Ru1 Ru2 137.95(16)
P2 Ru2 P1 104.87(6)
P2 Ru2 Ru1 127.88(5)
P1 Ru2 Ru1 123.48(5)
C15 P1 C10 106.5(3)
C15 P1 C20 99.1(3)
C10 P1 C20 96.6(3)
C15 P1 Ru2 110.8(2)
C10 P1 Ru2 126.5(2)
C20 P1 Ru2 113.5(2)
C25 P2 C30 98.1(3)
C25 P2 C35 100.7(3)
C30 P2 C35 100.7(3)
C25 P2 Ru2 124.5(2)
C30 P2 Ru2 115.6(2)
C35 P2 Ru2 113.5(2)
C6 N1 C7 111.7(7)
C6 N1 C1 111.7(7)
C7 N1 C1 106.6(7)
C6 N1 Ru1 109.7(5)
C7 N1 Ru1 113.4(4)
C1 N1 Ru1 103.5(5)
C2 N2 C3 109.8(6)
C2 N2 C8 111.3(6)
C3 N2 C8 108.7(7)
C2 N2 Ru1 111.2(5)
C3 N2 Ru1 104.8(5)
C8 N2 Ru1 110.8(5)
C9 N3 C4 110.9(7)
C9 N3 C5 109.1(7)
C4 N3 C5 110.9(6)
C9 N3 Ru1 111.7(5)
C4 N3 Ru1 110.6(5)
C5 N3 Ru1 103.3(5)
C2 C1 N1 110.6(7)
N2 C2 C1 110.9(7)
N2 C3 C4 111.3(7)
N3 C4 C3 111.8(6)
C6 C5 N3 112.3(7)
N1 C6 C5 112.8(7)
C11 C10 C14 100.8(5)
C11 C10 P1 122.1(5)
C14 C10 P1 117.8(4)
C12 C11 C10 104.4(6)
C11 C12 C13 106.5(6)
C14 C13 C12 104.1(6)
C13 C14 C10 104.6(5)
C16 C15 C19 103.1(6)
C16 C15 P1 115.0(5)
C19 C15 P1 122.0(5)
C15 C16 C17 103.6(6)
C18 C17 C16 106.8(7)
C17 C18 C19 106.7(7)
C18 C19 C15 103.7(6)
C21 C20 C24 104.0(5)
C21 C20 P1 116.1(4)
C24 C20 P1 112.8(5)
C20 C21 C22 105.6(5)
C23 C22 C21 101.3(8)
C23 C22 C23A 38.3(9)
C21 C22 C23A 107.8(9)
C22 C23 C24 105.5(10)
C24 C23A C22 103.5(12)
C23A C24 C23 38.8(9)
C23A C24 C20 105.2(9)
C23 C24 C20 106.1(7)
C26 C25 C29 100.8(6)
C26 C25 P2 117.4(5)
C29 C25 P2 120.6(6)
C27 C26 C25 104.9(6)
C26 C27 C28 103.8(7)
C29 C28 C27 106.6(7)
C28 C29 C25 104.6(7)
C34 C30 C31 104.5(6)
C34 C30 P2 113.5(5)
C31 C30 P2 113.7(5)
C32 C31 C30 106.0(6)
C33 C32 C31 104.0(7)
C34 C33 C32 102.4(6)
C33 C34 C30 103.3(7)
C36 C35 C39 104.2(7)
C36 C35 P2 114.6(5)
C39 C35 P2 114.6(6)
C35 C36 C37 105.2(7)
C38 C37 C36 110.5(9)
C38 C37 C38A 35.0(9)
C36 C37 C38A 99.6(10)
C37 C38 C39 104.2(10)
C39 C38A C37 104.4(13)
C38A C39 C35 110.9(11)
C38A C39 C38 36.1(10)
C35 C39 C38 103.4(8)

loop_
_geom_bond_atom_site_label_1
_geom_bond_atom_site_label_2
_geom_bond_distance
Ru1 N2 2.162(6)
Ru1 N3 2.180(6)
Ru1 N1 2.182(6)
Ru1 Ru2 2.5190(7)
Ru2 P2 2.2467(16)
Ru2 P1 2.2477(17)
P1 C15 1.850(7)
P1 C10 1.863(7)
P1 C20 1.880(6)
P2 C25 1.850(7)
P2 C30 1.862(7)
P2 C35 1.866(8)
N1 C6 1.467(11)
N1 C7 1.473(11)
N1 C1 1.499(11)
N2 C2 1.479(10)
N2 C3 1.486(10)
N2 C8 1.500(10)
N3 C9 1.471(10)
N3 C4 1.480(10)
N3 C5 1.484(11)
C1 C2 1.494(13)
C3 C4 1.518(13)
C5 C6 1.482(13)
C10 C11 1.533(9)
C10 C14 1.543(9)
C11 C12 1.531(10)
C12 C13 1.558(10)
C13 C14 1.533(10)
C15 C16 1.534(9)
C15 C19 1.536(11)
C16 C17 1.536(11)
C17 C18 1.518(13)
C18 C19 1.535(11)
C20 C21 1.541(9)
C20 C24 1.564(9)
C21 C22 1.548(10)
C22 C23 1.501(17)
C22 C23A 1.55(2)
C23 C24 1.513(16)
C23A C24 1.50(2)
C25 C26 1.539(10)
C25 C29 1.546(10)
C26 C27 1.532(11)
C27 C28 1.569(14)
C28 C29 1.534(12)
C30 C34 1.522(10)
C30 C31 1.558(10)
C31 C32 1.539(11)
C32 C33 1.534(14)
C33 C34 1.515(11)
C35 C36 1.539(11)
C35 C39 1.543(10)
C36 C37 1.543(12)
C37 C38 1.447(17)
C37 C38A 1.63(2)
C38 C39 1.586(19)
C38A C39 1.39(2)

loop_
_geom_torsion_atom_site_label_1
_geom_torsion_atom_site_label_2
_geom_torsion_atom_site_label_3
_geom_torsion_atom_site_label_4
_geom_torsion
N2 Ru1 Ru2 P2 139.5(2)
N3 Ru1 Ru2 P2 -110.6(2)
N1 Ru1 Ru2 P2 4.2(3)
N2 Ru1 Ru2 P1 -15.2(2)
N3 Ru1 Ru2 P1 94.7(2)
N1 Ru1 Ru2 P1 -150.5(3)
P2 Ru2 P1 C15 -124.7(3)
Ru1 Ru2 P1 C15 34.9(3)
P2 Ru2 P1 C10 6.5(3)
Ru1 Ru2 P1 C10 166.1(3)
P2 Ru2 P1 C20 124.9(2)
Ru1 Ru2 P1 C20 -75.5(2)
P1 Ru2 P2 C25 -19.6(3)
Ru1 Ru2 P2 C25 -178.0(3)
P1 Ru2 P2 C30 101.7(3)
Ru1 Ru2 P2 C30 -56.7(3)
P1 Ru2 P2 C35 -142.6(3)
Ru1 Ru2 P2 C35 59.0(3)
N2 Ru1 N1 C6 89.2(5)
N3 Ru1 N1 C6 7.1(5)
Ru2 Ru1 N1 C6 -121.9(5)
N2 Ru1 N1 C7 -145.2(7)
N3 Ru1 N1 C7 132.7(7)
Ru2 Ru1 N1 C7 3.7(8)
N2 Ru1 N1 C1 -30.1(5)
N3 Ru1 N1 C1 -112.2(5)
Ru2 Ru1 N1 C1 118.8(5)
N3 Ru1 N2 C2 88.3(6)
N1 Ru1 N2 C2 6.0(5)
Ru2 Ru1 N2 C2 -145.4(5)
N3 Ru1 N2 C3 -30.3(5)
N1 Ru1 N2 C3 -112.5(5)
Ru2 Ru1 N2 C3 96.1(5)
N3 Ru1 N2 C8 -147.4(6)
N1 Ru1 N2 C8 130.4(6)
Ru2 Ru1 N2 C8 -21.1(6)
N2 Ru1 N3 C9 131.9(6)
N1 Ru1 N3 C9 -146.5(6)
Ru2 Ru1 N3 C9 -4.5(7)
N2 Ru1 N3 C4 7.9(5)
N1 Ru1 N3 C4 89.5(5)
Ru2 Ru1 N3 C4 -128.5(5)
N2 Ru1 N3 C5 -110.9(5)
N1 Ru1 N3 C5 -29.3(5)
Ru2 Ru1 N3 C5 112.7(4)
C6 N1 C1 C2 -66.6(9)
C7 N1 C1 C2 171.2(7)
Ru1 N1 C1 C2 51.4(8)
C3 N2 C2 C1 136.0(8)
C8 N2 C2 C1 -103.6(8)
Ru1 N2 C2 C1 20.4(9)
N1 C1 C2 N2 -49.4(10)
C2 N2 C3 C4 -70.4(8)
C8 N2 C3 C4 167.6(7)
Ru1 N2 C3 C4 49.1(7)
C9 N3 C4 C3 -108.0(8)
C5 N3 C4 C3 130.5(8)
Ru1 N3 C4 C3 16.5(9)
N2 C3 C4 N3 -45.0(10)
C9 N3 C5 C6 168.1(7)
C4 N3 C5 C6 -69.4(9)
Ru1 N3 C5 C6 49.1(7)
C7 N1 C6 C5 -108.7(8)
C1 N1 C6 C5 132.0(8)
Ru1 N1 C6 C5 17.8(9)
N3 C5 C6 N1 -46.8(10)
C15 P1 C10 C11 -73.9(6)
C20 P1 C10 C11 27.6(6)
Ru2 P1 C10 C11 153.3(5)
C15 P1 C10 C14 51.6(6)
C20 P1 C10 C14 153.1(6)
Ru2 P1 C10 C14 -81.2(6)
C14 C10 C11 C12 40.8(7)
P1 C10 C11 C12 173.7(5)
C10 C11 C12 C13 -23.7(8)
C11 C12 C13 C14 -3.2(9)
C12 C13 C14 C10 28.8(8)
C11 C10 C14 C13 -43.3(7)
P1 C10 C14 C13 -178.7(5)
C10 P1 C15 C16 -84.5(6)
C20 P1 C15 C16 175.8(6)
Ru2 P1 C15 C16 56.3(6)
C10 P1 C15 C19 41.3(7)
C20 P1 C15 C19 -58.4(6)
Ru2 P1 C15 C19 -177.9(5)
C19 C15 C16 C17 38.5(8)
P1 C15 C16 C17 173.6(6)
C15 C16 C17 C18 -23.8(10)
C16 C17 C18 C19 0.0(10)
C17 C18 C19 C15 23.9(9)
C16 C15 C19 C18 -38.5(8)
P1 C15 C19 C18 -169.5(5)
C15 P1 C20 C21 -64.9(6)
C10 P1 C20 C21 -172.8(6)
Ru2 P1 C20 C21 52.6(6)
C15 P1 C20 C24 175.2(5)
C10 P1 C20 C24 67.3(5)
Ru2 P1 C20 C24 -67.3(5)
C24 C20 C21 C22 -21.3(8)
P1 C20 C21 C22 -145.9(6)
C20 C21 C22 C23 38.6(10)
C20 C21 C22 C23A -0.4(12)
C21 C22 C23 C24 -41.2(11)
C23A C22 C23 C24 63.2(14)
C23 C22 C23A C24 -62.9(14)
C21 C22 C23A C24 22.9(15)
C22 C23A C24 C23 60.8(14)
C22 C23A C24 C20 -36.2(14)
C22 C23 C24 C23A -65.7(15)
C22 C23 C24 C20 28.6(11)
C21 C20 C24 C23A 36.4(11)
P1 C20 C24 C23A 163.1(9)
C21 C20 C24 C23 -3.9(9)
P1 C20 C24 C23 122.7(8)
C30 P2 C25 C26 164.1(6)
C35 P2 C25 C26 61.5(6)
Ru2 P2 C25 C26 -67.0(6)
C30 P2 C25 C29 40.6(7)
C35 P2 C25 C29 -62.0(7)
Ru2 P2 C25 C29 169.5(5)
C29 C25 C26 C27 -43.8(8)
P2 C25 C26 C27 -176.9(6)
C25 C26 C27 C28 30.7(10)
C26 C27 C28 C29 -5.6(11)
C27 C28 C29 C25 -21.3(11)
C26 C25 C29 C28 39.5(9)
P2 C25 C29 C28 170.6(6)
C25 P2 C30 C34 60.4(6)
C35 P2 C30 C34 162.9(5)
Ru2 P2 C30 C34 -74.3(5)
C25 P2 C30 C31 179.6(5)
C35 P2 C30 C31 -77.9(5)
Ru2 P2 C30 C31 44.9(6)
C34 C30 C31 C32 -10.3(8)
P2 C30 C31 C32 -134.5(6)
C30 C31 C32 C33 -17.0(9)
C31 C32 C33 C34 38.0(9)
C32 C33 C34 C30 -45.0(9)
C31 C30 C34 C33 34.0(8)
P2 C30 C34 C33 158.4(6)
C25 P2 C35 C36 155.4(5)
C30 P2 C35 C36 55.0(6)
Ru2 P2 C35 C36 -69.3(6)
C25 P2 C35 C39 -84.1(6)
C30 P2 C35 C39 175.4(6)
Ru2 P2 C35 C39 51.2(6)
C39 C35 C36 C37 22.6(8)
P2 C35 C36 C37 148.7(6)
C35 C36 C37 C38 -1.4(11)
C35 C36 C37 C38A -36.0(10)
C36 C37 C38 C39 -19.8(12)
C38A C37 C38 C39 57.4(16)
C38 C37 C38A C39 -73.9(17)
C36 C37 C38A C39 38.2(14)
C37 C38A C39 C35 -25.7(15)
C37 C38A C39 C38 58.4(15)
C36 C35 C39 C38A 2.9(13)
P2 C35 C39 C38A -123.1(11)
C36 C35 C39 C38 -34.2(9)
P2 C35 C39 C38 -160.2(7)
C37 C38 C39 C38A -73.8(17)
C37 C38 C39 C35 33.4(11)
